data_4021323
loop_
_publ_author_name
'Chong-Dao Lu'
'Zhi-Yong Chen'
'Hui Liu'
'Wen-Hao Hu'
'Ai-Qiao Mi'
'Michael P. Doyle'

_publ_section_title
;
 A Facile Three-Component One-Pot Synthesis
 of Structurally Constrained Tetrahydrofurans That Are
 t-RNA Synthetase Inhibitor Analogues
;
_journal_name_full 'Journal of Organic Chemistry'
_journal_page_first 4856
_journal_page_last 4859
_journal_paper_doi 10.1021/jo0497508
_journal_volume 69
_journal_year 2004
_chemical_formula_sum 'C26 H17 N O5'
_chemical_formula_weight 423.41
_space_group_IT_number 14
_symmetry_cell_setting monoclinic
_symmetry_space_group_name_Hall '-P 2ybc'
_symmetry_space_group_name_H-M 'P 1 21/c 1'
_cell_angle_alpha 90.00
_cell_angle_beta 94.87(2)
_cell_angle_gamma 90.00
_cell_formula_units_Z 4
_cell_length_a 10.462(2)
_cell_length_b 7.794(2)
_cell_length_c 25.620(8)
_cell_measurement_temperature 296(2)
_cell_volume 2081.6(9)
_diffrn_ambient_temperature 296(2)
_exptl_crystal_density_diffrn 1.351
_cod_depositor_comments
;
The following automatic conversions were performed:
'_symmetry_cell_setting' value 'Monoclinic' changed to 'monoclinic'
according to '/home/saulius/struct/CIF-dictionaries/cif_core.dic'
dictionary named 'cif_core.dic' version 2.4.1 from 2010-06-29.

Automatic conversion script
Id: cif_fix_enum 1527 2010-12-29 10:47:43Z saulius 
;
_cod_original_sg_symbol_H-M 'P 21/c'
_cod_database_code 4021323

loop_
_symmetry_equiv_pos_as_xyz
'x, y, z'
'-x, y+1/2, -z+1/2'
'-x, -y, -z'
'x, -y-1/2, z-1/2'

loop_
_atom_site_label
_atom_site_type_symbol
_atom_site_fract_x
_atom_site_fract_y
_atom_site_fract_z
_atom_site_U_iso_or_equiv
_atom_site_adp_type
_atom_site_occupancy
_atom_site_symmetry_multiplicity
_atom_site_calc_flag
_atom_site_refinement_flags
_atom_site_disorder_assembly
_atom_site_disorder_group
O1 O 0.63351(13) 0.62472(18) 0.41538(5) 0.0669(4) Uani 1 1 d . . .
O2 O 0.25889(14) 0.63000(18) 0.32709(6) 0.0739(5) Uani 1 1 d . . .
O3 O 0.56200(13) 0.2509(2) 0.28210(6) 0.0817(5) Uani 1 1 d . . .
O4 O 0.58224(17) 0.9912(2) 0.39179(7) 0.1043(6) Uani 1 1 d . . .
O5 O 0.38496(15) 0.47842(18) 0.43865(6) 0.0842(5) Uani 1 1 d . . .
N N 0.38846(15) 0.4138(2) 0.30037(6) 0.0528(4) Uani 1 1 d . . .
C1 C 0.5117(2) 0.6963(3) 0.39885(8) 0.0547(5) Uani 1 1 d . . .
C2 C 0.49103(19) 0.6542(3) 0.33972(7) 0.0562(6) Uani 1 1 d . . .
H2 H 0.5035 0.7574 0.3189 0.067 Uiso 1 1 calc R . .
C3 C 0.59184(18) 0.5209(3) 0.32968(7) 0.0565(6) Uani 1 1 d . . .
H3 H 0.6565 0.5689 0.3083 0.068 Uiso 1 1 calc R . .
C4 C 0.65267(18) 0.4719(3) 0.38507(7) 0.0573(6) Uani 1 1 d . . .
H4 H 0.6048 0.3763 0.3989 0.069 Uiso 1 1 calc R . .
C5 C 0.3645(2) 0.5721(3) 0.32243(8) 0.0568(6) Uani 1 1 d . . .
C6 C 0.5195(2) 0.3773(3) 0.30119(8) 0.0597(6) Uani 1 1 d . . .
C7 C 0.5101(2) 0.8892(3) 0.40893(8) 0.0664(6) Uani 1 1 d . . .
C8 C 0.4025(2) 0.9258(3) 0.44036(8) 0.0604(6) Uani 1 1 d . . .
C9 C 0.3573(3) 1.0840(3) 0.45536(10) 0.0879(8) Uani 1 1 d . . .
H9 H 0.3944 1.1858 0.4452 0.106 Uiso 1 1 calc R . .
C10 C 0.2556(3) 1.0846(4) 0.48580(11) 0.1065(11) Uani 1 1 d . . .
H10 H 0.2219 1.1888 0.4957 0.128 Uiso 1 1 calc R . .
C11 C 0.2024(3) 0.9345(5) 0.50194(10) 0.1010(9) Uani 1 1 d . . .
H11 H 0.1354 0.9392 0.5235 0.121 Uiso 1 1 calc R . .
C12 C 0.2461(2) 0.7780(3) 0.48684(8) 0.0758(7) Uani 1 1 d . . .
H12 H 0.2090 0.6767 0.4974 0.091 Uiso 1 1 calc R . .
C13 C 0.3471(2) 0.7757(3) 0.45539(8) 0.0561(6) Uani 1 1 d . . .
C14 C 0.4081(2) 0.6288(3) 0.43262(7) 0.0562(6) Uani 1 1 d . . .
C15 C 0.7928(2) 0.4275(3) 0.38782(8) 0.0615(6) Uani 1 1 d . . .
C16 C 0.8296(2) 0.2685(3) 0.37291(9) 0.0829(8) Uani 1 1 d . . .
H16 H 0.7673 0.1871 0.3629 0.100 Uiso 1 1 calc R . .
C17 C 0.9577(3) 0.2256(4) 0.37236(11) 0.1052(9) Uani 1 1 d . . .
H17 H 0.9813 0.1175 0.3612 0.126 Uiso 1 1 calc R . .
C18 C 1.0485(3) 0.3428(5) 0.38826(11) 0.1079(11) Uani 1 1 d . . .
H18 H 1.1349 0.3139 0.3887 0.129 Uiso 1 1 calc R . .
C19 C 1.0147(3) 0.5012(5) 0.40353(11) 0.1161(11) Uani 1 1 d . . .
H19 H 1.0778 0.5810 0.4140 0.139 Uiso 1 1 calc R . .
C20 C 0.8848(2) 0.5459(4) 0.40359(8) 0.0937(8) Uani 1 1 d . . .
H20 H 0.8614 0.6547 0.4142 0.112 Uiso 1 1 calc R . .
C21 C 0.28993(18) 0.3033(3) 0.27800(8) 0.0517(5) Uani 1 1 d . . .
C22 C 0.20646(19) 0.3612(3) 0.23784(8) 0.0646(6) Uani 1 1 d . . .
H22 H 0.2145 0.4716 0.2247 0.077 Uiso 1 1 calc R . .
C23 C 0.1102(2) 0.2542(3) 0.21696(9) 0.0770(7) Uani 1 1 d . . .
H23 H 0.0524 0.2934 0.1900 0.092 Uiso 1 1 calc R . .
C24 C 0.0991(2) 0.0917(3) 0.23552(10) 0.0774(7) Uani 1 1 d . . .
H24 H 0.0341 0.0204 0.2211 0.093 Uiso 1 1 calc R . .
C25 C 0.1837(2) 0.0327(3) 0.27541(10) 0.0776(7) Uani 1 1 d . . .
H25 H 0.1766 -0.0786 0.2879 0.093 Uiso 1 1 calc R . .
C26 C 0.2794(2) 0.1396(3) 0.29696(8) 0.0654(6) Uani 1 1 d . . .
H26 H 0.3366 0.1009 0.3242 0.079 Uiso 1 1 calc R . .

loop_
_atom_site_aniso_label
_atom_site_aniso_U_11
_atom_site_aniso_U_22
_atom_site_aniso_U_33
_atom_site_aniso_U_23
_atom_site_aniso_U_13
_atom_site_aniso_U_12
O1 0.0676(10) 0.0771(11) 0.0544(9) -0.0063(8) -0.0049(7) -0.0023(9)
O2 0.0602(10) 0.0693(10) 0.0912(11) -0.0136(9) 0.0010(9) 0.0078(9)
O3 0.0603(10) 0.1053(14) 0.0791(11) -0.0322(10) 0.0024(8) 0.0157(10)
O4 0.1291(15) 0.0751(12) 0.1101(14) 0.0098(10) 0.0171(11) -0.0495(12)
O5 0.1141(13) 0.0418(9) 0.1015(12) 0.0043(9) 0.0372(10) -0.0101(9)
N 0.0445(11) 0.0595(12) 0.0538(10) -0.0075(9) 0.0016(8) 0.0001(10)
C1 0.0613(14) 0.0487(14) 0.0539(14) 0.0010(11) 0.0045(11) -0.0087(12)
C2 0.0615(14) 0.0552(14) 0.0516(14) 0.0061(11) 0.0031(11) -0.0126(12)
C3 0.0456(12) 0.0783(16) 0.0458(12) 0.0006(12) 0.0045(10) -0.0073(13)
C4 0.0546(14) 0.0685(15) 0.0490(13) 0.0000(12) 0.0048(11) -0.0052(12)
C5 0.0586(15) 0.0576(15) 0.0538(13) -0.0021(12) 0.0024(12) -0.0001(13)
C6 0.0518(15) 0.0790(17) 0.0482(13) -0.0056(13) 0.0033(11) 0.0019(14)
C7 0.0847(18) 0.0535(16) 0.0588(15) 0.0065(13) -0.0063(13) -0.0236(14)
C8 0.0876(17) 0.0402(14) 0.0509(13) -0.0008(12) -0.0087(12) -0.0029(13)
C9 0.138(3) 0.0481(16) 0.0720(18) -0.0052(14) -0.0250(17) 0.0041(17)
C10 0.151(3) 0.088(2) 0.077(2) -0.0203(19) -0.015(2) 0.052(2)
C11 0.120(2) 0.113(2) 0.0708(18) -0.013(2) 0.0153(16) 0.031(2)
C12 0.0924(18) 0.0768(18) 0.0586(15) -0.0048(14) 0.0087(14) -0.0002(16)
C13 0.0768(16) 0.0464(14) 0.0445(13) -0.0002(11) 0.0013(12) -0.0013(13)
C14 0.0724(16) 0.0422(13) 0.0537(14) 0.0026(12) 0.0038(11) -0.0063(13)
C15 0.0483(14) 0.0872(18) 0.0482(13) 0.0068(13) 0.0005(11) -0.0086(15)
C16 0.0559(16) 0.093(2) 0.100(2) 0.0076(17) 0.0115(14) 0.0025(16)
C17 0.0705(19) 0.128(3) 0.119(2) 0.017(2) 0.0198(17) 0.021(2)
C18 0.0582(18) 0.178(4) 0.086(2) 0.016(2) -0.0006(16) 0.010(2)
C19 0.063(2) 0.181(4) 0.103(2) -0.023(2) -0.0059(16) -0.025(2)
C20 0.0616(17) 0.134(2) 0.0841(18) -0.0215(17) -0.0001(14) -0.0143(18)
C21 0.0469(13) 0.0531(14) 0.0551(14) -0.0057(12) 0.0041(11) 0.0037(12)
C22 0.0595(14) 0.0550(14) 0.0767(16) -0.0025(13) -0.0089(12) 0.0020(13)
C23 0.0612(16) 0.0746(18) 0.0919(18) -0.0161(15) -0.0131(13) 0.0122(14)
C24 0.0553(16) 0.081(2) 0.097(2) -0.0265(17) 0.0131(14) -0.0099(15)
C25 0.0847(18) 0.0603(16) 0.0906(19) -0.0026(15) 0.0237(16) -0.0096(16)
C26 0.0676(16) 0.0692(16) 0.0596(14) 0.0003(13) 0.0056(12) 0.0007(14)

loop_
_geom_bond_atom_site_label_1
_geom_bond_atom_site_label_2
_geom_bond_distance
_geom_bond_site_symmetry_2
_geom_bond_publ_flag
O1 C1 1.423(2) . ?
O1 C4 1.445(2) . ?
O2 C5 1.209(2) . ?
O3 C6 1.202(2) . ?
O4 C7 1.204(2) . ?
O5 C14 1.210(2) . ?
N C5 1.388(2) . ?
N C6 1.398(2) . ?
N C21 1.426(2) . ?
C1 C7 1.526(3) . ?
C1 C14 1.535(3) . ?
C1 C2 1.547(2) . ?
C2 C5 1.503(3) . ?
C2 C3 1.518(2) . ?
C2 H2 0.9800 . ?
C3 C6 1.505(3) . ?
C3 C4 1.553(2) . ?
C3 H3 0.9800 . ?
C4 C15 1.502(3) . ?
C4 H4 0.9800 . ?
C7 C8 1.467(3) . ?
C8 C13 1.374(3) . ?
C8 C9 1.387(3) . ?
C9 C10 1.372(4) . ?
C9 H9 0.9300 . ?
C10 C11 1.374(4) . ?
C10 H10 0.9300 . ?
C11 C12 1.369(3) . ?
C11 H11 0.9300 . ?
C12 C13 1.383(3) . ?
C12 H12 0.9300 . ?
C13 C14 1.457(3) . ?
C15 C16 1.362(3) . ?
C15 C20 1.369(3) . ?
C16 C17 1.382(3) . ?
C16 H16 0.9300 . ?
C17 C18 1.356(3) . ?
C17 H17 0.9300 . ?
C18 C19 1.352(4) . ?
C18 H18 0.9300 . ?
C19 C20 1.403(3) . ?
C19 H19 0.9300 . ?
C20 H20 0.9300 . ?
C21 C22 1.368(2) . ?
C21 C26 1.373(3) . ?
C22 C23 1.380(3) . ?
C22 H22 0.9300 . ?
C23 C24 1.361(3) . ?
C23 H23 0.9300 . ?
C24 C25 1.373(3) . ?
C24 H24 0.9300 . ?
C25 C26 1.381(3) . ?
C25 H25 0.9300 . ?
C26 H26 0.9300 . ?

loop_
_cod_related_entry_id
_cod_related_entry_database
_cod_related_entry_code
1 ChemSpider 2114106
